data_4318148
loop_
_publ_author_name
'Christophe Lescop'
'Elie Belorizky'
'Dominique Luneau'
'Paul Rey'

_publ_contact_author
;
       Dominique LUNEAU
       Laboratoire de Chimie Inorganique et Biologique (UMR 5046)
       DRFMC
       CEA-Grenoble
       38054 Grenoble, France
;
_publ_contact_author_email luneau@drfmc.ceng.cea.fr
_publ_contact_author_fax '33 4 76 88 50 90'
_publ_contact_author_phone '33 4 76 88 44 62'
_publ_section_title
;
 Synthesis, Structures, and Magnetic Properties of a Series of
 Lanthanum(III) and Gadolinium(III) Complexes with Chelating
 Benzimidazole-Substituted Nitronyl Nitroxide Free Radicals. Evidence for
 Antiferromagnetic GdIII-Radical Interactions
;
_journal_name_full 'Inorganic Chemistry'
_journal_page_first 3375
_journal_page_last 3384
_journal_paper_doi 10.1021/ic0200038
_journal_volume 41
_journal_year 2002
_chemical_formula_sum 'C28 H34 Gd N11 O13'
_chemical_formula_weight 889.91
_chemical_name_systematic
;
  ?
;
_space_group_IT_number 33
_symmetry_cell_setting orthorhombic
_symmetry_space_group_name_Hall 'P 2c -2n'
_symmetry_space_group_name_H-M 'P n a 21'
_atom_sites_solution_hydrogens geom
_atom_sites_solution_primary direct
_atom_sites_solution_secondary difmap
_audit_creation_method SHELXL
_cell_angle_alpha 90.00
_cell_angle_beta 90.00
_cell_angle_gamma 90.00
_cell_formula_units_Z 4
_cell_length_a 19.1831(10)
_cell_length_b 13.1600(7)
_cell_length_c 14.4107(7)
_cell_measurement_temperature 298(2)
_cell_volume 3638.0(3)
_computing_cell_refinement 'Siemens XSCANS'
_computing_data_collection 'Siemens XSCANS'
_computing_data_reduction 'Siemens SHELXTL'
_computing_molecular_graphics 'Siemens SHELXTL'
_computing_publication_material 'Siemens SHELXTL'
_computing_structure_refinement 'SHELXL-93 (Sheldrick, 1993)'
_computing_structure_solution 'SHELXS-86 (Sheldrick, 1990)'
_diffrn_ambient_temperature 298(2)
_diffrn_measurement_device 'Siemens P4'
_diffrn_measurement_method '\w scans'
_diffrn_radiation_monochromator graphite
_diffrn_radiation_source 'fine-focus sealed tube'
_diffrn_radiation_type MoK\a
_diffrn_radiation_wavelength 0.71073
_diffrn_reflns_av_R_equivalents 0.0370
_diffrn_reflns_av_sigmaI/netI 0.0718
_diffrn_reflns_limit_h_max 25
_diffrn_reflns_limit_h_min -23
_diffrn_reflns_limit_k_max 11
_diffrn_reflns_limit_k_min -17
_diffrn_reflns_limit_l_max 19
_diffrn_reflns_limit_l_min -13
_diffrn_reflns_number 22941
_diffrn_reflns_theta_max 29.06
_diffrn_reflns_theta_min 1.88
_exptl_absorpt_coefficient_mu 1.900
_exptl_absorpt_correction_type none
_exptl_crystal_density_diffrn 1.625
_exptl_crystal_F_000 1788
_exptl_crystal_size_max 0.30
_exptl_crystal_size_mid 0.20
_exptl_crystal_size_min 0.20
_refine_diff_density_max 0.362
_refine_diff_density_min -0.352
_refine_diff_density_rms 0.067
_refine_ls_abs_structure_details 'Flack H D (1983), Acta Cryst. A39, 876-881'
_refine_ls_abs_structure_Flack -0.012(8)
_refine_ls_extinction_method none
_refine_ls_goodness_of_fit_all 0.393
_refine_ls_goodness_of_fit_obs 0.404
_refine_ls_matrix_type full
_refine_ls_number_parameters 478
_refine_ls_number_reflns 7728
_refine_ls_number_restraints 1
_refine_ls_restrained_S_all 0.393
_refine_ls_restrained_S_obs 0.404
_refine_ls_R_factor_all 0.0382
_refine_ls_R_factor_obs 0.0206
_refine_ls_shift/esd_max -0.002
_refine_ls_shift/esd_mean 0.000
_refine_ls_structure_factor_coef Fsqd
_refine_ls_weighting_details 'w=1/[\s^2^(Fo^2^)+(0.1000P)^2^+0.0000P] where P=(Fo^2^+2Fc^2^)/3'
_refine_ls_weighting_scheme calc
_refine_ls_wR_factor_all 0.0625
_refine_ls_wR_factor_obs 0.0528
_reflns_number_observed 5357
_reflns_number_total 7728
_reflns_observed_criterion >2sigma(I)
_cod_data_source_file ic0200038_5.cif
_cod_data_source_block compound6
_cod_depositor_comments
;
The following automatic conversions were performed:

'_symmetry_cell_setting' value 'Orthorhombic' changed to
'orthorhombic' according to the built-in table from CIF Core
dictionary named 'cif_core.dic' version 2.4.1 from 2010-06-29.

Automatic conversion script
Id: cif_fix_values 1646 2011-03-28 12:23:43Z adriana 

The following automatic conversions were performed:

'_refine_ls_weighting_scheme' value 'calc
w=1/[\s^2^(Fo^2^)+(0.1000P)^2^+0.0000P] where P=(Fo^2^+2Fc^2^)/3' was
changed to 'calc'. New tag '_refine_ls_weighting_details' was
created. The value of the new tag was set to
'w=1/[\s^2^(Fo^2^)+(0.1000P)^2^+0.0000P] where P=(Fo^2^+2Fc^2^)/3'.

Automatic conversion script
Id: cif_fix_values 3143 2015-03-26 13:38:13Z robertas 
;
_cod_database_code 4318148

loop_
_symmetry_equiv_pos_as_xyz
'x, y, z'
'-x, -y, z+1/2'
'x+1/2, -y+1/2, z'
'-x+1/2, y+1/2, z+1/2'

loop_
_atom_site_aniso_label
_atom_site_aniso_U_11
_atom_site_aniso_U_22
_atom_site_aniso_U_33
_atom_site_aniso_U_23
_atom_site_aniso_U_13
_atom_site_aniso_U_12
Gd 0.02672(7) 0.03639(8) 0.02032(7) -0.00029(13) -0.00199(12) 0.00429(6)
O1A 0.048(2) 0.0402(13) 0.0227(14) 0.0042(11) -0.0084(12) 0.0033(13)
O2A 0.106(3) 0.074(2) 0.063(3) 0.039(2) -0.031(2) -0.021(2)
N1A 0.045(2) 0.040(2) 0.028(2) -0.0003(13) -0.0067(15) 0.0085(14)
N2A 0.071(3) 0.054(2) 0.036(2) 0.014(2) -0.017(2) 0.005(2)
N3A 0.038(2) 0.038(2) 0.026(2) 0.0031(14) -0.0005(13) 0.0060(15)
N4A 0.052(2) 0.067(2) 0.033(2) 0.014(2) -0.001(2) -0.007(2)
C1A 0.053(2) 0.041(2) 0.028(2) 0.003(2) -0.007(2) 0.010(2)
C2A 0.057(3) 0.042(2) 0.041(3) -0.005(2) -0.021(2) 0.008(2)
C3A 0.093(4) 0.045(3) 0.042(3) 0.007(2) -0.031(3) -0.005(2)
C4A 0.055(3) 0.089(4) 0.089(5) -0.021(4) -0.016(3) 0.017(3)
C5A 0.086(3) 0.047(3) 0.052(3) 0.001(2) -0.022(3) -0.007(2)
C6A 0.123(5) 0.082(4) 0.106(6) 0.037(4) -0.080(5) -0.018(4)
C7A 0.195(9) 0.085(4) 0.044(4) -0.004(3) 0.027(5) -0.011(4)
C8A 0.041(2) 0.045(2) 0.027(2) 0.005(2) 0.000(2) 0.006(2)
C9A 0.037(2) 0.039(2) 0.033(2) 0.000(2) -0.001(2) 0.006(2)
C10A 0.061(3) 0.049(2) 0.044(3) 0.001(2) -0.009(2) -0.002(2)
C11A 0.049(2) 0.059(3) 0.057(3) -0.007(2) -0.013(2) -0.004(2)
C12A 0.050(3) 0.072(3) 0.074(4) -0.012(3) 0.002(3) -0.014(2)
C13A 0.053(3) 0.078(3) 0.058(3) 0.013(3) 0.012(2) -0.013(2)
C14A 0.044(2) 0.053(2) 0.038(3) 0.006(2) 0.003(2) 0.001(2)
O1B 0.0322(14) 0.059(2) 0.032(2) -0.0086(15) -0.0126(11) 0.0172(14)
O2B 0.059(2) 0.098(3) 0.063(2) -0.021(2) -0.023(2) 0.046(2)
N1B 0.035(2) 0.036(2) 0.026(2) -0.0036(12) -0.0046(14) 0.0048(13)
N2B 0.044(2) 0.054(2) 0.039(2) -0.006(2) -0.017(2) 0.015(2)
N3B 0.0330(14) 0.0367(15) 0.027(2) -0.0032(12) -0.0007(12) 0.0070(11)
N4B 0.0256(11) 0.0427(14) 0.043(2) -0.001(2) 0.000(2) 0.0067(10)
C1B 0.031(2) 0.036(2) 0.031(2) 0.000(2) -0.006(2) 0.0036(15)
C2B 0.039(2) 0.051(2) 0.024(2) -0.006(2) -0.007(2) 0.003(2)
C3B 0.057(3) 0.055(3) 0.032(2) -0.001(2) -0.016(2) 0.011(2)
C4B 0.054(3) 0.045(2) 0.050(3) -0.012(2) -0.005(2) 0.004(2)
C5B 0.051(3) 0.087(3) 0.033(2) -0.010(2) 0.006(2) -0.004(2)
C6B 0.105(4) 0.071(3) 0.052(3) 0.020(3) -0.017(3) 0.011(3)
C7B 0.066(3) 0.090(4) 0.055(4) -0.012(3) -0.033(3) 0.010(3)
C8B 0.030(2) 0.032(2) 0.033(2) -0.0001(15) -0.002(2) 0.0050(15)
C9B 0.034(2) 0.033(2) 0.031(2) -0.004(2) 0.003(2) 0.003(2)
C10B 0.036(2) 0.058(3) 0.035(2) -0.012(2) -0.003(2) 0.009(2)
C11B 0.053(3) 0.075(3) 0.035(3) -0.022(2) 0.004(2) 0.000(2)
C12B 0.047(2) 0.061(3) 0.049(3) -0.017(2) 0.017(2) 0.002(2)
C13B 0.035(2) 0.053(3) 0.054(3) -0.006(2) 0.011(2) 0.007(2)
C14B 0.032(2) 0.035(2) 0.034(2) -0.007(2) 0.004(2) -0.0001(15)
N5 0.0377(13) 0.0419(15) 0.031(2) 0.000(2) 0.003(2) 0.0092(11)
O3 0.0381(15) 0.050(2) 0.045(2) -0.0125(13) -0.0105(12) 0.0095(12)
O4 0.043(2) 0.052(2) 0.046(2) -0.0155(14) -0.0183(13) 0.0114(13)
O5 0.057(2) 0.0449(14) 0.053(3) -0.0084(13) -0.0013(14) 0.0203(12)
N6 0.068(3) 0.037(2) 0.036(2) 0.005(2) -0.006(2) 0.007(2)
O6 0.066(2) 0.052(2) 0.025(2) 0.0023(13) -0.0044(14) 0.0042(14)
O7 0.060(2) 0.042(2) 0.027(2) 0.0025(15) -0.0072(13) 0.0026(13)
O8 0.179(4) 0.048(2) 0.063(3) 0.017(2) -0.014(2) 0.004(2)
N7 0.038(2) 0.061(2) 0.064(3) -0.002(2) 0.015(2) -0.006(2)
O9 0.049(2) 0.067(2) 0.039(2) -0.0077(14) 0.0100(14) -0.0067(14)
O10 0.045(2) 0.069(2) 0.045(3) -0.0113(14) 0.0039(12) -0.0096(14)
O11 0.074(3) 0.126(3) 0.100(4) -0.018(3) 0.051(2) -0.039(2)

loop_
_atom_site_label
_atom_site_type_symbol
_atom_site_fract_x
_atom_site_fract_y
_atom_site_fract_z
_atom_site_U_iso_or_equiv
_atom_site_thermal_displace_type
_atom_site_occupancy
_atom_site_calc_flag
_atom_site_refinement_flags
_atom_site_disorder_group
Gd Gd 0.673806(6) 0.204984(10) 0.28905(2) 0.02781(5) Uani 1 d . .
O1A O 0.63459(14) 0.1668(2) 0.1344(2) 0.0370(6) Uani 1 d . .
O2A O 0.6581(2) 0.4186(3) -0.0863(3) 0.0809(12) Uani 1 d . .
N1A N 0.6224(2) 0.2234(2) 0.0631(2) 0.0378(7) Uani 1 d . .
N2A N 0.6346(2) 0.3410(3) -0.0437(3) 0.0539(9) Uani 1 d . .
N3A N 0.7375(2) 0.3245(2) 0.1717(2) 0.0340(7) Uani 1 d . .
N4A N 0.7666(2) 0.4056(3) 0.0414(3) 0.0504(9) Uani 1 d . .
H4AA H 0.7644(2) 0.4257(3) -0.0153(3) 0.060 Uiso 1 calc R .
C1A C 0.6603(2) 0.3033(3) 0.0373(3) 0.0406(9) Uani 1 d . .
C2A C 0.5604(2) 0.2066(3) 0.0025(3) 0.0467(11) Uani 1 d . .
C3A C 0.5804(3) 0.2705(3) -0.0841(4) 0.0601(14) Uani 1 d . .
C4A C 0.4975(3) 0.2437(5) 0.0601(5) 0.078(2) Uani 1 d . .
H4AB H 0.5023(3) 0.3151(5) 0.0723(5) 0.116 Uiso 1 calc R .
H4AC H 0.4959(3) 0.2073(5) 0.1178(5) 0.116 Uiso 1 calc R .
H4AD H 0.4553(3) 0.2318(5) 0.0261(5) 0.116 Uiso 1 calc R .
C5A C 0.5511(3) 0.0935(3) -0.0154(4) 0.0616(13) Uani 1 d . .
H5AA H 0.5897(3) 0.0687(3) -0.0513(4) 0.092 Uiso 1 calc R .
H5AB H 0.5086(3) 0.0824(3) -0.0490(4) 0.092 Uiso 1 calc R .
H5AC H 0.5492(3) 0.0579(3) 0.0427(4) 0.092 Uiso 1 calc R .
C6A C 0.5212(4) 0.3322(4) -0.1250(5) 0.104(3) Uani 1 d . .
H6AA H 0.4986(4) 0.3699(4) -0.0766(5) 0.156 Uiso 1 calc R .
H6AB H 0.4882(4) 0.2873(4) -0.1537(5) 0.156 Uiso 1 calc R .
H6AC H 0.5394(4) 0.3783(4) -0.1705(5) 0.156 Uiso 1 calc R .
C7A C 0.6167(5) 0.2104(4) -0.1592(4) 0.108(3) Uani 1 d . .
H7AA H 0.6540(5) 0.1717(4) -0.1324(4) 0.162 Uiso 1 calc R .
H7AB H 0.6352(5) 0.2562(4) -0.2049(4) 0.162 Uiso 1 calc R .
H7AC H 0.5840(5) 0.1652(4) -0.1881(4) 0.162 Uiso 1 calc R .
C8A C 0.7207(2) 0.3436(3) 0.0846(3) 0.0375(9) Uani 1 d . .
C9A C 0.7988(2) 0.3793(3) 0.1857(3) 0.0361(8) Uani 1 d . .
C10A C 0.8409(2) 0.3904(3) 0.2638(3) 0.0514(11) Uani 1 d . .
H10A H 0.8293(2) 0.3594(3) 0.3197(3) 0.062 Uiso 1 calc R .
C11A C 0.8999(2) 0.4483(3) 0.2558(4) 0.0549(12) Uani 1 d . .
H11A H 0.9295(2) 0.4545(3) 0.3066(4) 0.066 Uiso 1 calc R .
C12A C 0.9166(3) 0.4976(4) 0.1748(4) 0.0655(14) Uani 1 d . .
H12A H 0.9569(3) 0.5368(4) 0.1731(4) 0.079 Uiso 1 calc R .
C13A C 0.8770(2) 0.4915(4) 0.0973(4) 0.0629(13) Uani 1 d . .
H13A H 0.8886(2) 0.5256(4) 0.0429(4) 0.075 Uiso 1 calc R .
C14A C 0.8171(2) 0.4303(3) 0.1045(3) 0.0448(10) Uani 1 d . .
O1B O 0.74261(13) 0.2583(2) 0.4162(2) 0.0410(6) Uani 1 d . .
O2B O 0.9513(2) 0.1026(3) 0.4800(2) 0.0733(11) Uani 1 d . .
N1B N 0.7953(2) 0.2237(2) 0.4609(2) 0.0326(7) Uani 1 d . .
N2B N 0.8955(2) 0.1535(3) 0.4912(2) 0.0458(9) Uani 1 d . .
N3B N 0.8001(2) 0.1409(2) 0.2673(2) 0.0321(7) Uani 1 d . .
N4B N 0.90936(13) 0.0888(2) 0.2955(3) 0.0372(6) Uani 1 d . .
H4BA H 0.94783(13) 0.0786(2) 0.3247(3) 0.045 Uiso 1 calc R .
C1B C 0.8468(2) 0.1688(3) 0.4244(3) 0.0327(8) Uani 1 d . .
C2B C 0.8114(2) 0.2631(3) 0.5567(3) 0.0382(9) Uani 1 d . .
C3B C 0.8714(2) 0.1890(3) 0.5849(3) 0.0481(11) Uani 1 d . .
C4B C 0.8372(2) 0.3726(3) 0.5415(4) 0.0499(11) Uani 1 d . .
H4BB H 0.8785(2) 0.3716(3) 0.5038(4) 0.075 Uiso 1 calc R .
H4BC H 0.8477(2) 0.4031(3) 0.6003(4) 0.075 Uiso 1 calc R .
H4BD H 0.8016(2) 0.4113(3) 0.5108(4) 0.075 Uiso 1 calc R .
C5B C 0.7466(2) 0.2616(4) 0.6156(3) 0.0570(11) Uani 1 d . .
H5BA H 0.7316(2) 0.1926(4) 0.6241(3) 0.086 Uiso 1 calc R .
H5BB H 0.7105(2) 0.2996(4) 0.5853(3) 0.086 Uiso 1 calc R .
H5BC H 0.7565(2) 0.2915(4) 0.6749(3) 0.086 Uiso 1 calc R .
C6B C 0.8448(3) 0.0948(4) 0.6356(4) 0.076(2) Uani 1 d . .
H6BA H 0.8068(3) 0.0657(4) 0.6014(4) 0.114 Uiso 1 calc R .
H6BB H 0.8292(3) 0.1135(4) 0.6965(4) 0.114 Uiso 1 calc R .
H6BC H 0.8818(3) 0.0460(4) 0.6407(4) 0.114 Uiso 1 calc R .
C7B C 0.9320(3) 0.2393(4) 0.6354(4) 0.0706(15) Uani 1 d . .
H7BA H 0.9470(3) 0.2980(4) 0.6013(4) 0.106 Uiso 1 calc R .
H7BB H 0.9699(3) 0.1920(4) 0.6405(4) 0.106 Uiso 1 calc R .
H7BC H 0.9173(3) 0.2596(4) 0.6964(4) 0.106 Uiso 1 calc R .
C8B C 0.8510(2) 0.1347(3) 0.3305(3) 0.0317(8) Uani 1 d . .
C9B C 0.8276(2) 0.0964(3) 0.1882(3) 0.0327(8) Uani 1 d . .
C10B C 0.7966(2) 0.0793(3) 0.1006(3) 0.0431(10) Uani 1 d . .
H10B H 0.7517(2) 0.1016(3) 0.0873(3) 0.052 Uiso 1 calc R .
C11B C 0.8358(2) 0.0284(4) 0.0360(3) 0.0543(12) Uani 1 d . .
H11B H 0.8171(2) 0.0169(4) -0.0226(3) 0.065 Uiso 1 calc R .
C12B C 0.9030(2) -0.0066(3) 0.0553(3) 0.0523(11) Uani 1 d . .
H12B H 0.9273(2) -0.0418(3) 0.0097(3) 0.063 Uiso 1 calc R .
C13B C 0.9340(2) 0.0096(3) 0.1395(3) 0.0474(10) Uani 1 d . .
H13B H 0.9789(2) -0.0135(3) 0.1518(3) 0.057 Uiso 1 calc R .
C14B C 0.8955(2) 0.0622(3) 0.2061(3) 0.0339(8) Uani 1 d . .
N5 N 0.60115(14) 0.4025(2) 0.2973(3) 0.0368(7) Uani 1 d . .
O3 O 0.65924(14) 0.3928(2) 0.3357(2) 0.0443(7) Uani 1 d . .
O4 O 0.58107(14) 0.3302(2) 0.2449(2) 0.0469(7) Uani 1 d . .
O5 O 0.56440(14) 0.4774(2) 0.3095(2) 0.0516(9) Uani 1 d . .
N6 N 0.6825(2) -0.0170(3) 0.3218(3) 0.0474(11) Uani 1 d . .
O6 O 0.6919(2) 0.0470(2) 0.3879(2) 0.0476(7) Uani 1 d . .
O7 O 0.67366(14) 0.0193(2) 0.2430(2) 0.0431(8) Uani 1 d . .
O8 O 0.6839(3) -0.1083(3) 0.3368(3) 0.0965(15) Uani 1 d . .
N7 N 0.5483(2) 0.1609(3) 0.3940(3) 0.0545(10) Uani 1 d . .
O9 O 0.5948(2) 0.2203(2) 0.4251(2) 0.0516(8) Uani 1 d . .
O10 O 0.55883(15) 0.1224(2) 0.3157(2) 0.0531(9) Uani 1 d . .
O11 O 0.4971(2) 0.1400(4) 0.4401(3) 0.100(2) Uani 1 d . .

loop_
_atom_type_symbol
_atom_type_description
_atom_type_scat_dispersion_real
_atom_type_scat_dispersion_imag
_atom_type_scat_source
C C 0.0033 0.0016 'International Tables Vol C Tables 4.2.6.8 and 6.1.1.4'
H H 0.0000 0.0000 'International Tables Vol C Tables 4.2.6.8 and 6.1.1.4'
N N 0.0061 0.0033 'International Tables Vol C Tables 4.2.6.8 and 6.1.1.4'
O O 0.0106 0.0060 'International Tables Vol C Tables 4.2.6.8 and 6.1.1.4'
Gd Gd -0.1653 3.9035 'International Tables Vol C Tables 4.2.6.8 and 6.1.1.4'

loop_
_geom_angle_atom_site_label_1
_geom_angle_atom_site_label_2
_geom_angle_atom_site_label_3
_geom_angle
_geom_angle_site_symmetry_1
_geom_angle_site_symmetry_3
_geom_angle_publ_flag
O1B Gd O1A 162.67(10) . . ?
O1B Gd O9 72.86(10) . . ?
O1A Gd O9 123.82(10) . . ?
O1B Gd O10 120.30(10) . . ?
O1A Gd O10 76.97(9) . . ?
O9 Gd O10 51.18(9) . . ?
O1B Gd O4 113.42(9) . . ?
O1A Gd O4 71.36(9) . . ?
O9 Gd O4 73.38(11) . . ?
O10 Gd O4 72.37(10) . . ?
O1B Gd O7 119.35(10) . . ?
O1A Gd O7 63.58(10) . . ?
O9 Gd O7 106.50(10) . . ?
O10 Gd O7 67.54(9) . . ?
O4 Gd O7 124.54(9) . . ?
O1B Gd O6 74.50(11) . . ?
O1A Gd O6 112.98(9) . . ?
O9 Gd O6 73.01(10) . . ?
O10 Gd O6 71.17(10) . . ?
O4 Gd O6 140.88(10) . . ?
O7 Gd O6 50.07(12) . . ?
O1B Gd O3 64.76(10) . . ?
O1A Gd O3 114.10(9) . . ?
O9 Gd O3 69.55(10) . . ?
O10 Gd O3 106.42(9) . . ?
O4 Gd O3 50.12(8) . . ?
O7 Gd O3 173.71(8) . . ?
O6 Gd O3 130.76(10) . . ?
O1B Gd N3B 70.58(9) . . ?
O1A Gd N3B 96.48(9) . . ?
O9 Gd N3B 133.91(10) . . ?
O10 Gd N3B 134.99(10) . . ?
O4 Gd N3B 148.11(10) . . ?
O7 Gd N3B 69.78(9) . . ?
O6 Gd N3B 70.94(9) . . ?
O3 Gd N3B 116.50(8) . . ?
O1B Gd N3A 93.54(10) . . ?
O1A Gd N3A 70.88(10) . . ?
O9 Gd N3A 138.31(10) . . ?
O10 Gd N3A 141.02(10) . . ?
O4 Gd N3A 76.83(10) . . ?
O7 Gd N3A 114.32(11) . . ?
O6 Gd N3A 142.25(10) . . ?
O3 Gd N3A 69.02(10) . . ?
N3B Gd N3A 71.31(9) . . ?
O1B Gd N7 96.80(11) . . ?
O1A Gd N7 100.47(11) . . ?
O9 Gd N7 25.74(11) . . ?
O10 Gd N7 25.44(10) . . ?
O4 Gd N7 71.02(11) . . ?
O7 Gd N7 86.72(11) . . ?
O6 Gd N7 69.98(11) . . ?
O3 Gd N7 88.05(10) . . ?
N3B Gd N7 140.87(10) . . ?
N3A Gd N7 147.75(11) . . ?
O1B Gd N5 88.34(11) . . ?
O1A Gd N5 94.22(11) . . ?
O9 Gd N5 67.00(11) . . ?
O10 Gd N5 87.70(9) . . ?
O4 Gd N5 25.35(9) . . ?
O7 Gd N5 149.29(9) . . ?
O6 Gd N5 139.60(11) . . ?
O3 Gd N5 24.99(9) . . ?
N3B Gd N5 137.30(9) . . ?
N3A Gd N5 73.54(10) . . ?
N7 Gd N5 76.31(10) . . ?
N1A O1A Gd 132.4(2) . . ?
O1A N1A C1A 125.4(3) . . ?
O1A N1A C2A 121.7(3) . . ?
C1A N1A C2A 112.9(3) . . ?
O2A N2A C1A 125.3(4) . . ?
O2A N2A C3A 123.4(4) . . ?
C1A N2A C3A 110.9(4) . . ?
C8A N3A C9A 104.2(3) . . ?
C8A N3A Gd 128.0(3) . . ?
C9A N3A Gd 127.8(2) . . ?
C8A N4A C14A 107.3(3) . . ?
N1A C1A N2A 109.3(4) . . ?
N1A C1A C8A 126.5(4) . . ?
N2A C1A C8A 124.2(4) . . ?
N1A C2A C5A 109.7(3) . . ?
N1A C2A C4A 105.2(4) . . ?
C5A C2A C4A 108.1(4) . . ?
N1A C2A C3A 101.1(4) . . ?
C5A C2A C3A 115.0(4) . . ?
C4A C2A C3A 117.0(4) . . ?
N2A C3A C7A 106.3(5) . . ?
N2A C3A C6A 109.7(4) . . ?
C7A C3A C6A 110.3(6) . . ?
N2A C3A C2A 101.1(4) . . ?
C7A C3A C2A 113.9(4) . . ?
C6A C3A C2A 114.7(5) . . ?
N3A C8A N4A 113.2(4) . . ?
N3A C8A C1A 125.1(4) . . ?
N4A C8A C1A 121.7(4) . . ?
C14A C9A C10A 118.8(4) . . ?
C14A C9A N3A 109.9(3) . . ?
C10A C9A N3A 131.3(4) . . ?
C11A C10A C9A 118.0(4) . . ?
C10A C11A C12A 121.8(5) . . ?
C13A C12A C11A 122.9(5) . . ?
C12A C13A C14A 115.6(5) . . ?
N4A C14A C9A 105.4(3) . . ?
N4A C14A C13A 131.7(4) . . ?
C9A C14A C13A 122.9(4) . . ?
N1B O1B Gd 136.3(2) . . ?
O1B N1B C1B 125.4(3) . . ?
O1B N1B C2B 120.0(3) . . ?
C1B N1B C2B 113.4(3) . . ?
O2B N2B C1B 124.6(3) . . ?
O2B N2B C3B 122.4(3) . . ?
C1B N2B C3B 112.3(3) . . ?
C8B N3B C9B 104.9(3) . . ?
C8B N3B Gd 128.4(2) . . ?
C9B N3B Gd 126.4(2) . . ?
C14B N4B C8B 107.6(3) . . ?
N1B C1B N2B 108.1(3) . . ?
N1B C1B C8B 126.0(3) . . ?
N2B C1B C8B 125.8(3) . . ?
C5B C2B N1B 110.0(3) . . ?
C5B C2B C4B 111.0(4) . . ?
N1B C2B C4B 104.9(3) . . ?
C5B C2B C3B 117.0(4) . . ?
N1B C2B C3B 100.1(3) . . ?
C4B C2B C3B 112.6(3) . . ?
N2B C3B C7B 109.2(4) . . ?
N2B C3B C6B 106.3(4) . . ?
C7B C3B C6B 112.3(4) . . ?
N2B C3B C2B 100.8(3) . . ?
C7B C3B C2B 114.6(4) . . ?
C6B C3B C2B 112.7(4) . . ?
N3B C8B N4B 111.9(4) . . ?
N3B C8B C1B 125.7(3) . . ?
N4B C8B C1B 122.4(4) . . ?
N3B C9B C14B 109.7(3) . . ?
N3B C9B C10B 130.0(3) . . ?
C14B C9B C10B 120.2(3) . . ?
C11B C10B C9B 117.0(4) . . ?
C10B C11B C12B 122.1(4) . . ?
C13B C12B C11B 121.8(4) . . ?
C12B C13B C14B 117.2(4) . . ?
N4B C14B C13B 132.5(4) . . ?
N4B C14B C9B 105.8(3) . . ?
C13B C14B C9B 121.6(4) . . ?
O5 N5 O3 122.0(4) . . ?
O5 N5 O4 120.8(3) . . ?
O3 N5 O4 117.1(3) . . ?
O5 N5 Gd 170.5(3) . . ?
O3 N5 Gd 60.5(2) . . ?
O4 N5 Gd 57.4(2) . . ?
N5 O3 Gd 94.5(2) . . ?
N5 O4 Gd 97.3(2) . . ?
O8 N6 O7 122.9(4) . . ?
O8 N6 O6 120.7(4) . . ?
O7 N6 O6 116.4(4) . . ?
O8 N6 Gd 177.7(4) . . ?
O7 N6 Gd 57.9(2) . . ?
O6 N6 Gd 58.6(2) . . ?
N6 O6 Gd 95.8(3) . . ?
N6 O7 Gd 97.5(2) . . ?
O11 N7 O10 122.0(4) . . ?
O11 N7 O9 120.9(4) . . ?
O10 N7 O9 117.0(3) . . ?
O11 N7 Gd 177.6(4) . . ?
O10 N7 Gd 58.6(2) . . ?
O9 N7 Gd 58.5(2) . . ?
N7 O9 Gd 95.8(2) . . ?
N7 O10 Gd 96.0(2) . . ?

loop_
_geom_bond_atom_site_label_1
_geom_bond_atom_site_label_2
_geom_bond_distance
_geom_bond_site_symmetry_2
_geom_bond_publ_flag
Gd O1B 2.365(3) . ?
Gd O1A 2.405(3) . ?
Gd O9 2.486(3) . ?
Gd O10 2.489(3) . ?
Gd O4 2.506(3) . ?
Gd O7 2.532(3) . ?
Gd O6 2.544(3) . ?
Gd O3 2.577(3) . ?
Gd N3B 2.585(3) . ?
Gd N3A 2.613(3) . ?
Gd N7 2.901(4) . ?
Gd N5 2.952(3) . ?
O1A N1A 1.291(4) . ?
O2A N2A 1.274(5) . ?
N1A C1A 1.332(5) . ?
N1A C2A 1.492(5) . ?
N2A C1A 1.360(5) . ?
N2A C3A 1.510(6) . ?
N3A C8A 1.319(5) . ?
N3A C9A 1.394(5) . ?
N4A C8A 1.353(5) . ?
N4A C14A 1.369(5) . ?
C1A C8A 1.445(6) . ?
C2A C5A 1.521(5) . ?
C2A C4A 1.543(7) . ?
C2A C3A 1.553(7) . ?
C3A C7A 1.512(8) . ?
C3A C6A 1.514(7) . ?
C9A C14A 1.393(6) . ?
C9A C10A 1.394(6) . ?
C10A C11A 1.369(6) . ?
C11A C12A 1.373(7) . ?
C12A C13A 1.353(7) . ?
C13A C14A 1.407(6) . ?
O1B N1B 1.282(4) . ?
O2B N2B 1.273(4) . ?
N1B C1B 1.332(5) . ?
N1B C2B 1.507(5) . ?
N2B C1B 1.358(5) . ?
N2B C3B 1.503(6) . ?
N3B C8B 1.338(4) . ?
N3B C9B 1.385(5) . ?
N4B C14B 1.362(6) . ?
N4B C8B 1.368(5) . ?
C1B C8B 1.427(5) . ?
C2B C5B 1.505(6) . ?
C2B C4B 1.539(6) . ?
C2B C3B 1.562(6) . ?
C3B C7B 1.523(6) . ?
C3B C6B 1.527(7) . ?
C9B C14B 1.403(5) . ?
C9B C10B 1.414(5) . ?
C10B C11B 1.372(6) . ?
C11B C12B 1.396(6) . ?
C12B C13B 1.368(6) . ?
C13B C14B 1.395(5) . ?
N5 O5 1.224(3) . ?
N5 O3 1.251(4) . ?
N5 O4 1.274(4) . ?
N6 O8 1.221(5) . ?
N6 O7 1.243(5) . ?
N6 O6 1.284(5) . ?
N7 O11 1.218(5) . ?
N7 O10 1.253(5) . ?
N7 O9 1.267(5) . ?
